data_4023330
loop_
_publ_author_name
'Kate M. Clapham'
'Andrei S. Batsanov'
'Ryan D. R. Greenwood'
'Martin R. Bryce'
'Amy E. Smith'
'Brian Tarbit'

_publ_contact_author 'Andrei S.Batsanov'
_publ_contact_author_email a.s.batsanov@durham.ac.uk
_publ_section_title
;
 Functionalized Heteroarylpyridazines and Pyridazin-3(2H)-one
 Derivatives via Palladium-Catalyzed Cross-Coupling Methodology
;
_journal_name_full 'Journal of Organic Chemistry'
_journal_page_first 2176
_journal_page_last 2181
_journal_paper_doi 10.1021/jo702420q
_journal_volume 73
_journal_year 2008
_chemical_formula_moiety 'C16 H19 B F N3 O3'
_chemical_formula_sum 'C16 H19 B F N3 O3'
_chemical_formula_weight 331.15
_chemical_melting_point 444.3(4)
_chemical_name_systematic
; 3-Methoxy-6-(2-fluoropyridin-5-yl)-4-(4,4,5,5-tetramethyl-
1,3,2-dioxaborolan-2-yl)pyridazine 
;
_space_group_IT_number 14
_symmetry_cell_setting monoclinic
_symmetry_space_group_name_Hall '-P 2yn'
_symmetry_space_group_name_H-M 'P 1 21/n 1'
_atom_sites_solution_hydrogens geom
_atom_sites_solution_primary direct
_atom_sites_solution_secondary difmap
_audit_creation_method SHELXL-97
_cell_angle_alpha 90.00
_cell_angle_beta 106.52(1)
_cell_angle_gamma 90.00
_cell_formula_units_Z 4
_cell_length_a 6.7381(7)
_cell_length_b 22.646(2)
_cell_length_c 11.1280(11)
_cell_measurement_reflns_used 8258
_cell_measurement_temperature 120(2)
_cell_measurement_theta_max 28.96
_cell_measurement_theta_min 2.62
_cell_volume 1627.9(3)
_computing_cell_refinement 'SAINT version 6.45A (Bruker, 2003)'
_computing_data_collection 'SMART version 5.049 (Bruker, 1998)'
_computing_data_reduction 'SAINT version 6.45A (Bruker, 2003)'
_computing_molecular_graphics 'SHELXTL version 6.14 (Bruker, 2003)'
_computing_publication_material 'SHELXTL version 6.14 (Bruker, 2003)'
_computing_structure_refinement 'SHELXTL version 6.14 (Bruker, 2003)'
_computing_structure_solution 'SHELXTL version 6.14 (Bruker, 2003)'
_diffrn_ambient_temperature 120(2)
_diffrn_detector_area_resol_mean 8
_diffrn_measured_fraction_theta_full 0.998
_diffrn_measured_fraction_theta_max 0.998
_diffrn_measurement_device_type 'Siemens SMART 1K CCD area detector'
_diffrn_measurement_method '\w scans'
_diffrn_radiation_monochromator graphite
_diffrn_radiation_source 'fine-focus sealed tube'
_diffrn_radiation_type MoK\a
_diffrn_radiation_wavelength 0.71073
_diffrn_reflns_av_R_equivalents 0.0450
_diffrn_reflns_av_sigmaI/netI 0.0294
_diffrn_reflns_limit_h_max 9
_diffrn_reflns_limit_h_min -8
_diffrn_reflns_limit_k_max 30
_diffrn_reflns_limit_k_min -30
_diffrn_reflns_limit_l_max 14
_diffrn_reflns_limit_l_min -15
_diffrn_reflns_number 19148
_diffrn_reflns_theta_full 28.99
_diffrn_reflns_theta_max 28.99
_diffrn_reflns_theta_min 1.80
_diffrn_standards_number 0
_exptl_absorpt_coefficient_mu 0.101
_exptl_absorpt_correction_type none
_exptl_crystal_colour colourless
_exptl_crystal_density_diffrn 1.351
_exptl_crystal_density_method 'not measured'
_exptl_crystal_description prism
_exptl_crystal_F_000 696
_exptl_crystal_size_max 0.30
_exptl_crystal_size_mid 0.26
_exptl_crystal_size_min 0.18
_refine_diff_density_max 0.305
_refine_diff_density_min -0.246
_refine_diff_density_rms 0.042
_refine_ls_extinction_method none
_refine_ls_goodness_of_fit_ref 1.035
_refine_ls_hydrogen_treatment constr
_refine_ls_matrix_type full
_refine_ls_number_parameters 254
_refine_ls_number_reflns 4313
_refine_ls_number_restraints 8
_refine_ls_restrained_S_all 1.046
_refine_ls_R_factor_all 0.0655
_refine_ls_R_factor_gt 0.0451
_refine_ls_shift/su_max 0.000
_refine_ls_shift/su_mean 0.000
_refine_ls_structure_factor_coef Fsqd
_refine_ls_weighting_details 'calc w=1/[\s^2^(Fo^2^)+(0.0434P)^2^+0.6614P] where P=(Fo^2^+2Fc^2^)/3'
_refine_ls_weighting_scheme calc
_refine_ls_wR_factor_gt 0.1037
_refine_ls_wR_factor_ref 0.1147
_reflns_number_gt 3297
_reflns_number_total 4313
_reflns_threshold_expression I>2\s(I)
_cod_data_source_file jo702420q-File001_3.cif
_cod_data_source_block 20d
_cod_depositor_comments
;
The following automatic conversions were performed:
'_symmetry_cell_setting' value 'Monoclinic' changed to 'monoclinic'
according to '/home/saulius/struct/CIF-dictionaries/cif_core.dic'
dictionary named 'cif_core.dic' version 2.4.1 from 2010-06-29.

Automatic conversion script
Id: cif_fix_enum 1527 2010-12-29 10:47:43Z saulius 
;
_cod_original_sg_symbol_H-M 'P 21/n '
_cod_database_code 4023330

loop_
_symmetry_equiv_pos_as_xyz
'x, y, z'
'-x+1/2, y+1/2, -z+1/2'
'-x, -y, -z'
'x-1/2, -y-1/2, z-1/2'

loop_
_atom_site_label
_atom_site_type_symbol
_atom_site_fract_x
_atom_site_fract_y
_atom_site_fract_z
_atom_site_U_iso_or_equiv
_atom_site_adp_type
_atom_site_occupancy
_atom_site_symmetry_multiplicity
_atom_site_calc_flag
_atom_site_refinement_flags
_atom_site_disorder_assembly
_atom_site_disorder_group
F F -0.68053(14) 0.12063(5) 0.00191(9) 0.0476(3) Uani 1 1 d . A .
O1 O 0.79217(15) 0.13263(5) 0.54517(9) 0.0329(2) Uani 1 1 d D . .
O2 O 0.49121(16) 0.16640(5) 0.57417(12) 0.0458(3) Uani 1 1 d . . .
O3 O 0.71578(15) 0.01656(4) 0.42008(9) 0.0279(2) Uani 1 1 d . . .
C1A C 0.8524(5) 0.17663(13) 0.6534(3) 0.0253(6) Uiso 0.50 1 d PD A 1
C1B C 0.8550(5) 0.18428(13) 0.6156(3) 0.0252(6) Uiso 0.50 1 d PD A 2
C2 C 0.6484(2) 0.20333(6) 0.65380(13) 0.0296(3) Uani 1 1 d D A .
C3A C 0.9444(7) 0.13995(17) 0.7660(3) 0.0513(10) Uani 0.50 1 d PD A 1
H3A1 H 0.8394 0.1111 0.7722 0.077 Uiso 0.50 1 d PR A 1
H3A2 H 0.9760 0.1660 0.8393 0.077 Uiso 0.50 1 d PR A 1
H3A3 H 1.0705 0.1192 0.7629 0.077 Uiso 0.50 1 d PR A 1
C4A C 1.0114(5) 0.22115(17) 0.6295(4) 0.0518(10) Uani 0.50 1 d PD A 1
H4A1 H 1.1303 0.1997 0.6170 0.078 Uiso 0.50 1 d PR A 1
H4A2 H 1.0549 0.2434 0.7081 0.078 Uiso 0.50 1 d PR A 1
H4A3 H 0.9576 0.2485 0.5595 0.078 Uiso 0.50 1 d PR A 1
C5A C 0.6165(5) 0.21923(13) 0.7811(3) 0.0332(6) Uani 0.50 1 d P A 1
H5A1 H 0.4739 0.2328 0.7685 0.050 Uiso 0.50 1 d PR A 1
H5A2 H 0.7128 0.2508 0.8202 0.050 Uiso 0.50 1 d PR A 1
H5A3 H 0.6420 0.1844 0.8357 0.050 Uiso 0.50 1 d PR A 1
C6A C 0.5879(5) 0.26241(13) 0.5714(3) 0.0360(7) Uani 0.50 1 d P A 1
H6A1 H 0.6050 0.2557 0.4880 0.054 Uiso 0.50 1 d PR A 1
H6A2 H 0.6787 0.2947 0.6126 0.054 Uiso 0.50 1 d PR A 1
H6A3 H 0.4436 0.2729 0.5635 0.054 Uiso 0.50 1 d PR A 1
C3B C 1.0451(5) 0.1716(2) 0.7221(4) 0.0557(11) Uani 0.50 1 d PD A 2
H3B1 H 1.1436 0.1567 0.6794 0.084 Uiso 0.50 1 d PR A 2
H3B2 H 1.0309 0.1429 0.7849 0.084 Uiso 0.50 1 d PR A 2
H3B3 H 1.0957 0.2092 0.7633 0.084 Uiso 0.50 1 d PR A 2
C4B C 0.9012(6) 0.22648(15) 0.5232(4) 0.0498(10) Uani 0.50 1 d PD A 2
H4B1 H 0.7715 0.2346 0.4583 0.075 Uiso 0.50 1 d PR A 2
H4B2 H 0.9993 0.2075 0.4852 0.075 Uiso 0.50 1 d PR A 2
H4B3 H 0.9603 0.2636 0.5628 0.075 Uiso 0.50 1 d PR A 2
C5B C 0.6491(6) 0.16944(16) 0.7773(3) 0.0440(8) Uani 0.50 1 d P A 2
H5B1 H 0.6735 0.1273 0.7671 0.066 Uiso 0.50 1 d PR A 2
H5B2 H 0.5150 0.1747 0.7940 0.066 Uiso 0.50 1 d PR A 2
H5B3 H 0.7592 0.1852 0.8476 0.066 Uiso 0.50 1 d PR A 2
C6B C 0.6128(5) 0.26421(14) 0.6571(4) 0.0416(8) Uani 0.50 1 d P A 2
H6B1 H 0.4764 0.2710 0.6696 0.062 Uiso 0.50 1 d PR A 2
H6B2 H 0.6173 0.2821 0.5777 0.062 Uiso 0.50 1 d PR A 2
H6B3 H 0.7198 0.2821 0.7262 0.062 Uiso 0.50 1 d PR A 2
N11 N 0.20898(18) 0.01786(5) 0.21363(11) 0.0283(3) Uani 1 1 d . A .
N12 N 0.40564(18) 0.00123(5) 0.27189(11) 0.0279(3) Uani 1 1 d . . .
C13 C 0.5189(2) 0.03344(6) 0.36509(12) 0.0242(3) Uani 1 1 d . A .
C14 C 0.4489(2) 0.08530(5) 0.41198(12) 0.0239(3) Uani 1 1 d . . .
C15 C 0.2480(2) 0.10031(6) 0.35254(12) 0.0243(3) Uani 1 1 d . A .
H15 H 0.1881 0.1340 0.3793 0.029 Uiso 1 1 d R . .
C16 C 0.1307(2) 0.06599(6) 0.25183(12) 0.0241(3) Uani 1 1 d . . .
C21 C -0.0848(2) 0.08099(6) 0.18056(12) 0.0250(3) Uani 1 1 d . A .
C22 C -0.2092(2) 0.11610(6) 0.23108(13) 0.0275(3) Uani 1 1 d . . .
H22 H -0.1518 0.1313 0.3132 0.033 Uiso 1 1 d R A .
N23 N -0.40692(19) 0.12989(5) 0.17100(12) 0.0316(3) Uani 1 1 d . A .
C24 C -0.4804(2) 0.10734(6) 0.05963(14) 0.0327(3) Uani 1 1 d . . .
C25 C -0.3757(3) 0.07255(7) -0.00293(16) 0.0439(4) Uani 1 1 d . A .
H25 H -0.4398 0.0579 -0.0848 0.053 Uiso 1 1 d R . .
C26 C -0.1724(3) 0.05995(7) 0.05932(15) 0.0401(4) Uani 1 1 d . . .
H26 H -0.0921 0.0367 0.0194 0.048 Uiso 1 1 d R A .
C7 C 0.7922(2) -0.03334(6) 0.36572(14) 0.0287(3) Uani 1 1 d . . .
H71 H 0.7044 -0.0678 0.3663 0.034(2) Uiso 1 1 d R . .
H72 H 0.9346 -0.0421 0.4149 0.034(2) Uiso 1 1 d R . .
H73 H 0.7895 -0.0241 0.2792 0.034(2) Uiso 1 1 d R . .
B B 0.5840(2) 0.12752(6) 0.51444(15) 0.0256(3) Uani 1 1 d . A .

loop_
_atom_site_aniso_label
_atom_site_aniso_U_11
_atom_site_aniso_U_22
_atom_site_aniso_U_33
_atom_site_aniso_U_23
_atom_site_aniso_U_13
_atom_site_aniso_U_12
F 0.0340(5) 0.0517(6) 0.0471(6) -0.0027(4) -0.0044(4) 0.0115(4)
O1 0.0233(5) 0.0430(6) 0.0301(5) -0.0118(4) 0.0041(4) 0.0004(4)
O2 0.0224(5) 0.0400(6) 0.0708(8) -0.0340(6) 0.0066(5) -0.0028(4)
O3 0.0280(5) 0.0245(5) 0.0300(5) -0.0033(4) 0.0064(4) 0.0045(4)
C2 0.0264(7) 0.0338(7) 0.0272(7) -0.0085(5) 0.0051(5) -0.0055(5)
C3A 0.055(2) 0.047(2) 0.0333(17) -0.0161(15) -0.0176(16) 0.0287(18)
C4A 0.0303(17) 0.054(2) 0.074(3) -0.031(2) 0.0182(18) -0.0125(15)
C5A 0.0418(17) 0.0304(15) 0.0280(14) -0.0080(11) 0.0110(13) -0.0013(12)
C6A 0.0433(19) 0.0299(15) 0.0326(17) 0.0028(13) 0.0070(14) 0.0007(12)
C3B 0.0293(18) 0.066(3) 0.060(2) -0.038(2) -0.0061(17) 0.0049(17)
C4B 0.058(2) 0.0336(17) 0.071(3) -0.0201(17) 0.040(2) -0.0174(15)
C5B 0.048(2) 0.052(2) 0.0323(17) -0.0100(14) 0.0113(15) -0.0084(15)
C6B 0.0312(17) 0.0322(16) 0.061(2) -0.0176(16) 0.0127(16) -0.0002(12)
N11 0.0298(6) 0.0259(6) 0.0277(6) -0.0031(4) 0.0059(5) 0.0027(5)
N12 0.0295(6) 0.0259(5) 0.0272(6) -0.0034(4) 0.0061(5) 0.0032(4)
C13 0.0265(7) 0.0219(6) 0.0249(6) 0.0014(5) 0.0085(5) 0.0017(5)
C14 0.0265(6) 0.0218(6) 0.0246(6) -0.0015(5) 0.0094(5) -0.0015(5)
C15 0.0278(7) 0.0216(6) 0.0251(6) -0.0020(5) 0.0098(5) -0.0004(5)
C16 0.0267(7) 0.0228(6) 0.0232(6) -0.0001(5) 0.0078(5) -0.0001(5)
C21 0.0292(7) 0.0208(6) 0.0244(6) -0.0001(5) 0.0069(5) -0.0002(5)
C22 0.0283(7) 0.0303(7) 0.0241(7) -0.0014(5) 0.0078(5) -0.0012(5)
N23 0.0293(6) 0.0353(6) 0.0305(6) 0.0012(5) 0.0091(5) 0.0032(5)
C24 0.0290(7) 0.0289(7) 0.0353(8) 0.0031(6) 0.0011(6) 0.0036(5)
C25 0.0463(10) 0.0406(9) 0.0334(8) -0.0120(7) -0.0070(7) 0.0129(7)
C26 0.0437(9) 0.0394(8) 0.0311(8) -0.0109(6) 0.0007(7) 0.0146(7)
C7 0.0288(7) 0.0246(6) 0.0337(7) -0.0021(5) 0.0105(6) 0.0042(5)
B 0.0250(7) 0.0218(7) 0.0293(8) -0.0004(6) 0.0066(6) 0.0006(5)

loop_
_atom_type_symbol
_atom_type_description
_atom_type_scat_dispersion_real
_atom_type_scat_dispersion_imag
_atom_type_scat_source
C C 0.0033 0.0016 'International Tables Vol C Tables 4.2.6.8 and 6.1.1.4'
H H 0.0000 0.0000 'International Tables Vol C Tables 4.2.6.8 and 6.1.1.4'
B B 0.0013 0.0007 'International Tables Vol C Tables 4.2.6.8 and 6.1.1.4'
N N 0.0061 0.0033 'International Tables Vol C Tables 4.2.6.8 and 6.1.1.4'
O O 0.0106 0.0060 'International Tables Vol C Tables 4.2.6.8 and 6.1.1.4'
F F 0.0171 0.0103 'International Tables Vol C Tables 4.2.6.8 and 6.1.1.4'

loop_
_geom_angle_atom_site_label_1
_geom_angle_atom_site_label_2
_geom_angle_atom_site_label_3
_geom_angle
_geom_angle_site_symmetry_1
_geom_angle_site_symmetry_3
_geom_angle_publ_flag
B O1 C1B 109.82(15) . . ?
B O1 C1A 106.24(14) . . ?
B O2 C2 108.49(11) . . ?
C13 O3 C7 116.99(10) . . ?
C3A C1A C2 112.7(3) . . ?
C3A C1A O1 104.7(2) . . ?
C2 C1A O1 103.10(19) . . ?
C3A C1A C4A 111.5(3) . . ?
C2 C1A C4A 114.6(2) . . ?
O1 C1A C4A 109.4(2) . . ?
O1 C1B C4B 103.7(2) . . ?
O1 C1B C3B 109.6(2) . . ?
C4B C1B C3B 111.4(3) . . ?
O1 C1B C2 102.84(19) . . ?
C4B C1B C2 111.7(2) . . ?
C3B C1B C2 116.5(3) . . ?
C6B C2 O2 119.07(19) . . ?
O2 C2 C1A 106.14(15) . . ?
O2 C2 C5A 115.63(16) . . ?
C1A C2 C5A 117.7(2) . . ?
C6B C2 C5B 114.5(2) . . ?
O2 C2 C5B 94.19(16) . . ?
O2 C2 C6A 96.30(16) . . ?
C1A C2 C6A 114.7(2) . . ?
C5A C2 C6A 104.57(19) . . ?
C6B C2 C1B 115.7(2) . . ?
O2 C2 C1B 102.71(14) . . ?
C5B C2 C1B 108.0(2) . . ?
C16 N11 N12 119.85(11) . . ?
C13 N12 N11 119.46(11) . . ?
N12 C13 O3 118.33(11) . . ?
N12 C13 C14 124.64(12) . . ?
O3 C13 C14 117.03(11) . . ?
C15 C14 C13 114.45(12) . . ?
C15 C14 B 119.35(11) . . ?
C13 C14 B 126.01(12) . . ?
C14 C15 C16 120.11(12) . . ?
N11 C16 C15 121.48(12) . . ?
N11 C16 C21 115.67(12) . . ?
C15 C16 C21 122.85(12) . . ?
C22 C21 C26 116.76(13) . . ?
C22 C21 C16 121.87(12) . . ?
C26 C21 C16 121.37(12) . . ?
N23 C22 C21 124.00(13) . . ?
C24 N23 C22 115.89(12) . . ?
N23 C24 F 115.01(13) . . ?
N23 C24 C25 126.69(14) . . ?
F C24 C25 118.30(14) . . ?
C24 C25 C26 116.42(14) . . ?
C25 C26 C21 120.19(14) . . ?
O1 B O2 114.21(12) . . ?
O1 B C14 125.69(12) . . ?
O2 B C14 119.92(12) . . ?

loop_
_geom_bond_atom_site_label_1
_geom_bond_atom_site_label_2
_geom_bond_distance
_geom_bond_site_symmetry_2
_geom_bond_publ_flag
F C24 1.3526(17) . ?
O1 B 1.3507(18) . ?
O1 C1B 1.405(3) . ?
O1 C1A 1.526(3) . ?
O2 B 1.3581(18) . ?
O2 C2 1.4398(16) . ?
O3 C13 1.3487(16) . ?
O3 C7 1.4442(16) . ?
C1A C3A 1.484(5) . ?
C1A C2 1.503(3) . ?
C1A C4A 1.548(5) . ?
C1B C4B 1.500(5) . ?
C1B C3B 1.504(5) . ?
C1B C2 1.625(3) . ?
C2 C6B 1.402(3) . ?
C2 C5A 1.535(3) . ?
C2 C5B 1.573(4) . ?
C2 C6A 1.607(3) . ?
N11 C16 1.3322(17) . ?
N11 N12 1.3525(16) . ?
N12 C13 1.3190(17) . ?
C13 C14 1.4189(17) . ?
C14 C15 1.3702(18) . ?
C14 B 1.5662(19) . ?
C15 C16 1.4073(18) . ?
C16 C21 1.4822(18) . ?
C21 C22 1.3853(19) . ?
C21 C26 1.3939(19) . ?
C22 N23 1.3465(18) . ?
N23 C24 1.3011(19) . ?
C24 C25 1.372(2) . ?
C25 C26 1.378(2) . ?

loop_
_geom_torsion_atom_site_label_1
_geom_torsion_atom_site_label_2
_geom_torsion_atom_site_label_3
_geom_torsion_atom_site_label_4
_geom_torsion
_geom_torsion_site_symmetry_1
_geom_torsion_site_symmetry_2
_geom_torsion_site_symmetry_3
_geom_torsion_site_symmetry_4
_geom_torsion_publ_flag
B O1 C1A C3A 105.6(3) . . . . ?
C1B O1 C1A C3A -149.9(8) . . . . ?
B O1 C1A C2 -12.5(2) . . . . ?
C1B O1 C1A C2 92.1(7) . . . . ?
B O1 C1A C4A -134.9(2) . . . . ?
C1B O1 C1A C4A -30.3(6) . . . . ?
B O1 C1B C4B -102.9(2) . . . . ?
C1A O1 C1B C4B 176.1(8) . . . . ?
B O1 C1B C3B 138.1(3) . . . . ?
C1A O1 C1B C3B 57.1(6) . . . . ?
B O1 C1B C2 13.6(2) . . . . ?
C1A O1 C1B C2 -67.4(6) . . . . ?
B O2 C2 C6B 136.6(2) . . . . ?
B O2 C2 C1A -9.2(2) . . . . ?
B O2 C2 C5A -141.75(18) . . . . ?
B O2 C2 C5B -102.26(18) . . . . ?
B O2 C2 C6A 108.76(18) . . . . ?
B O2 C2 C1B 7.25(19) . . . . ?
C3A C1A C2 C6B 116.9(3) . . . . ?
O1 C1A C2 C6B -130.7(3) . . . . ?
C4A C1A C2 C6B -12.0(4) . . . . ?
C3A C1A C2 O2 -99.4(3) . . . . ?
O1 C1A C2 O2 12.9(2) . . . . ?
C4A C1A C2 O2 131.7(3) . . . . ?
C3A C1A C2 C5A 32.0(3) . . . . ?
O1 C1A C2 C5A 144.31(19) . . . . ?
C4A C1A C2 C5A -96.9(3) . . . . ?
C3A C1A C2 C5B -4.5(3) . . . . ?
O1 C1A C2 C5B 107.8(2) . . . . ?
C4A C1A C2 C5B -133.4(3) . . . . ?
C3A C1A C2 C6A 155.6(3) . . . . ?
O1 C1A C2 C6A -92.0(2) . . . . ?
C4A C1A C2 C6A 26.7(3) . . . . ?
C3A C1A C2 C1B -179.4(8) . . . . ?
O1 C1A C2 C1B -67.1(6) . . . . ?
C4A C1A C2 C1B 51.7(6) . . . . ?
O1 C1B C2 C6B -144.0(2) . . . . ?
C4B C1B C2 C6B -33.4(3) . . . . ?
C3B C1B C2 C6B 96.2(4) . . . . ?
O1 C1B C2 O2 -12.6(2) . . . . ?
C4B C1B C2 O2 98.0(2) . . . . ?
C3B C1B C2 O2 -132.4(3) . . . . ?
O1 C1B C2 C1A 91.6(7) . . . . ?
C4B C1B C2 C1A -157.8(8) . . . . ?
C3B C1B C2 C1A -28.3(6) . . . . ?
O1 C1B C2 C5A 129.3(2) . . . . ?
C4B C1B C2 C5A -120.1(3) . . . . ?
C3B C1B C2 C5A 9.5(4) . . . . ?
O1 C1B C2 C5B 86.2(2) . . . . ?
C4B C1B C2 C5B -163.2(2) . . . . ?
C3B C1B C2 C5B -33.7(3) . . . . ?
O1 C1B C2 C6A -111.3(2) . . . . ?
C4B C1B C2 C6A -0.8(3) . . . . ?
C3B C1B C2 C6A 128.8(3) . . . . ?
C16 N11 N12 C13 -0.92(19) . . . . ?
N11 N12 C13 O3 -178.74(11) . . . . ?
N11 N12 C13 C14 0.9(2) . . . . ?
C7 O3 C13 N12 4.60(17) . . . . ?
C7 O3 C13 C14 -175.03(11) . . . . ?
N12 C13 C14 B -174.44(13) . . . . ?
O3 C13 C14 B 5.16(19) . . . . ?
B C14 C15 C16 173.72(12) . . . . ?
C14 C15 C16 C21 -177.72(12) . . . . ?
N11 C16 C21 C22 158.20(13) . . . . ?
C15 C16 C21 C22 -22.6(2) . . . . ?
N11 C16 C21 C26 -21.34(19) . . . . ?
C15 C16 C21 C26 157.89(14) . . . . ?
C16 C21 C26 C25 177.34(15) . . . . ?
C1B O1 B O2 -10.3(2) . . . . ?
C1A O1 B O2 7.7(2) . . . . ?
C1B O1 B C14 164.84(19) . . . . ?
C1A O1 B C14 -177.25(17) . . . . ?
C2 O2 B O1 0.91(18) . . . . ?
C2 O2 B C14 -174.48(12) . . . . ?
C15 C14 B O1 -152.42(14) . . . . ?
C13 C14 B O1 22.1(2) . . . . ?
C15 C14 B O2 22.4(2) . . . . ?
C13 C14 B O2 -163.02(14) . . . . ?
